data_7135499
loop_
_publ_author_name
'Zhang, Ziyi'
'Li, Xi'
'Feng, Yilin'
'Gao, Xin'
'Qi, Yong'
'Yan, Jiaying'
'Zhang, Nuonuo'

_publ_section_title
;
 A facile strategy for &#x3c0;-extended BOPYINs: transformation into
 six-membered BODIPY analogues and their optical properties.
;
_journal_issue 8
_journal_name_full 'Chemical communications (Cambridge, England)'
_journal_page_first 2659
_journal_page_last 2663
_journal_paper_doi 10.1039/d5cc06628j
_journal_volume 62
_journal_year 2026
_chemical_formula_moiety '0.25(C17 H10 B Cl F2 N2)'
_chemical_formula_sum 'C4.25 H2.5 B0.25 Cl0.25 F0.5 N0.5'
_chemical_formula_weight 81.63
_space_group_crystal_system monoclinic
_space_group_IT_number 14
_space_group_name_Hall '-P 2ybc'
_space_group_name_H-M_alt 'P 1 21/c 1'
_atom_sites_solution_hydrogens geom
_atom_sites_solution_primary iterative
_atom_sites_solution_secondary difmap
_audit_creation_date 2025-08-11
_audit_creation_method
;
Olex2 1.3
(compiled 2020.11.12 svn.r5f609507 for OlexSys, GUI svn.r6226)
;
_audit_update_record
;
2025-10-29 deposited with the CCDC.	2025-12-23 downloaded from the CCDC.
;
_cell_angle_alpha 90.00
_cell_angle_beta 90.3969(19)
_cell_angle_gamma 90.00
_cell_formula_units_Z 16
_cell_length_a 8.72703(19)
_cell_length_b 7.57330(14)
_cell_length_c 21.4926(4)
_cell_measurement_reflns_used 4791
_cell_measurement_temperature 297.7(2)
_cell_measurement_theta_max 73.6450
_cell_measurement_theta_min 6.2060
_cell_volume 1420.46(5)
_computing_cell_refinement 'CrysAlisPro 1.171.39.33c (Rigaku OD, 2017)'
_computing_data_collection 'CrysAlisPro 1.171.39.33c (Rigaku OD, 2017)'
_computing_data_reduction 'CrysAlisPro 1.171.39.33c (Rigaku OD, 2017)'
_computing_molecular_graphics 'Olex2 1.3 (Dolomanov et al., 2009)'
_computing_publication_material 'Olex2 1.3 (Dolomanov et al., 2009)'
_computing_structure_refinement 'olex2.refine 1.3 (Bourhis et al., 2015)'
_computing_structure_solution 'olex2.solve 1.3 (Bourhis et al., 2015)'
_diffrn_ambient_environment air
_diffrn_ambient_temperature 297.7(2)
_diffrn_detector 'CCD plate'
_diffrn_measured_fraction_theta_full 0.998
_diffrn_measured_fraction_theta_max 0.998
_diffrn_measurement_details
;
List of Runs (angles in degrees, time in seconds):

  # Type    Start    End  Width  t~exp~   \w     \q     \k     \f   Frames
#--------------------------------------------------------------------------
  1  \w    -10.00  30.00   0.50    0.50    --    0.00 -82.00  90.00   80
  2  \w    -23.00  30.00   0.50    0.50    --    0.00 -82.00  30.00  106
  3  \w    -30.00  -5.00   0.50    0.50    --    0.00 -82.00-180.00   50
  4  \w    -32.00  13.00   0.50    0.50    --    0.00 -82.00 150.00   90
  5  \w     11.00  93.00   0.50    0.50    --   95.80 -15.00-150.00  164
  6  \w     24.00 113.00   0.50    0.50    --   95.80 -61.00-180.00  178
  7  \w      6.00  31.00   0.50    0.50    --   95.80 -15.00  90.00   50
  8  \w     10.00  35.00   0.50    0.50    --   95.80 -30.00-150.00   50
  9  \w     62.00  88.00   0.50    0.50    --   95.80 -30.00-150.00   52
 10  \w     91.00 180.00   0.50    0.50    --   95.80  30.00-180.00  178
 11  \w     34.00 111.00   0.50    0.50    --   95.80 -45.00   0.00  154
 12  \w     37.00 119.00   0.50    0.50    --   95.80 -77.00-180.00  164
;
_diffrn_measurement_device 'four-circle diffractometer'
_diffrn_measurement_device_type 'XtaLAB AFC12 (RINC): Kappa single'
_diffrn_measurement_method '\w scans'
_diffrn_orient_matrix_type 'CrysAlisPro convention (1999,Acta A55,543-557)'
_diffrn_orient_matrix_UB_11 0.1479913000
_diffrn_orient_matrix_UB_12 0.0213964000
_diffrn_orient_matrix_UB_13 0.0387811000
_diffrn_orient_matrix_UB_21 -0.0946586000
_diffrn_orient_matrix_UB_22 0.0690111000
_diffrn_orient_matrix_UB_23 0.0550728000
_diffrn_orient_matrix_UB_31 -0.0176760000
_diffrn_orient_matrix_UB_32 -0.1902437000
_diffrn_orient_matrix_UB_33 0.0243982000
_diffrn_radiation_monochromator mirror
_diffrn_radiation_probe x-ray
_diffrn_radiation_type 'Cu K\a'
_diffrn_radiation_wavelength 1.54184
_diffrn_reflns_av_R_equivalents 0.0233
_diffrn_reflns_av_unetI/netI 0.0230
_diffrn_reflns_limit_h_max 10
_diffrn_reflns_limit_h_min -10
_diffrn_reflns_limit_k_max 4
_diffrn_reflns_limit_k_min -9
_diffrn_reflns_limit_l_max 25
_diffrn_reflns_limit_l_min -25
_diffrn_reflns_number 6237
_diffrn_reflns_theta_full 66.60
_diffrn_reflns_theta_max 66.60
_diffrn_reflns_theta_min 4.11
_diffrn_source 'Rotating-anode X-ray tube'
_diffrn_source_type 'Rigaku (Cu) X-ray Source'
_exptl_absorpt_coefficient_mu 2.579
_exptl_absorpt_correction_T_max 1.00000
_exptl_absorpt_correction_T_min 0.38206
_exptl_absorpt_correction_type numerical
_exptl_absorpt_process_details
;
CrysAlisPro 1.171.39.33c (Rigaku Oxford Diffraction, 2017)
Empirical absorption correction using spherical harmonics,
 implemented in SCALE3 ABSPACK scaling algorithm.
;
_exptl_crystal_colour 'clear light black'
_exptl_crystal_colour_lustre clear
_exptl_crystal_colour_modifier light
_exptl_crystal_colour_primary black
_exptl_crystal_density_diffrn 1.527
_exptl_crystal_density_method 'not measured'
_exptl_crystal_description block
_exptl_crystal_F_000 664
_exptl_crystal_size_max 0.14
_exptl_crystal_size_mid 0.12
_exptl_crystal_size_min 0.11
_refine_diff_density_max 0.228
_refine_diff_density_min -0.188
_refine_diff_density_rms 0.033
_refine_ls_extinction_coef 0.0050(4)
_refine_ls_extinction_expression Fc^*^=kFc[1+0.001xFc^2^\l^3^/sin(2\q)]^-1/4^
_refine_ls_extinction_method SHELXL
_refine_ls_goodness_of_fit_ref 1.081
_refine_ls_hydrogen_treatment mixed
_refine_ls_matrix_type full
_refine_ls_number_parameters 209
_refine_ls_number_reflns 2495
_refine_ls_number_restraints 0
_refine_ls_restrained_S_all 1.081
_refine_ls_R_factor_all 0.0368
_refine_ls_R_factor_gt 0.0345
_refine_ls_shift/su_max 0.000
_refine_ls_shift/su_mean 0.000
_refine_ls_structure_factor_coef Fsqd
_refine_ls_weighting_details 'calc w=1/[\s^2^(Fo^2^)+(0.0457P)^2^+0.3773P] where P=(Fo^2^+2Fc^2^)/3'
_refine_ls_weighting_scheme calc
_refine_ls_wR_factor_gt 0.0945
_refine_ls_wR_factor_ref 0.0961
_reflns_number_gt 2282
_reflns_number_total 2495
_reflns_threshold_expression >2sigma(I)
_cod_data_source_file d5cc06628j2.cif
_cod_data_source_block ybl-fb
_cod_original_formula_sum 'C4.25 H2.50 B0.25 Cl0.25 F0.50 N0.50'
_cod_database_code 7135499
_chemical_oxdiff_formula 'C H O N B F'
_reflns_odcompleteness_completeness 99.67
_reflns_odcompleteness_iscentric 1
_reflns_odcompleteness_theta 66.97
_olex2_refinement_description
;
1. Fixed Uiso
 At 1.2 times of:
  All C(H) groups
2.a Aromatic/amide H refined with riding coordinates:
 C1(H1), C2(H2), C3(H3), C6(H6), C9(H9), C10(H10), C11(H11), C13(H13),
 C14(H14), C15(H15)
;
_olex2_submission_special_instructions 'No special instructions were received'
_oxdiff_exptl_absorpt_empirical_details
;
Empirical correction (ABSPACK) includes:
- Absorption correction using spherical harmonics
- Frame scaling
;
_oxdiff_exptl_absorpt_empirical_full_max 1.778
_oxdiff_exptl_absorpt_empirical_full_min 0.489

loop_
_space_group_symop_id
_space_group_symop_operation_xyz
1 'x, y, z'
2 '-x, y+1/2, -z+1/2'
3 '-x, -y, -z'
4 'x, -y-1/2, z-1/2'

loop_
_atom_site_label
_atom_site_type_symbol
_atom_site_fract_x
_atom_site_fract_y
_atom_site_fract_z
_atom_site_U_iso_or_equiv
_atom_site_adp_type
_atom_site_occupancy
_atom_site_symmetry_multiplicity
_atom_site_calc_flag
_atom_site_refinement_flags
_atom_site_disorder_assembly
_atom_site_disorder_group
B1 B 0.8505(2) 1.2055(3) 0.38420(10) 0.0525(5) Uani 1 1 d . . .
C1 C 0.9717(3) 0.9524(3) 0.32493(10) 0.0690(6) Uani 1 1 d . . .
H1 H 1.0700 0.9717 0.3405 0.083 Uiso 1 1 calc R . .
C2 C 0.9348(3) 0.8326(3) 0.27947(11) 0.0851(8) Uani 1 1 d . . .
H2 H 1.0024 0.7572 0.2593 0.102 Uiso 1 1 calc R . .
C3 C 0.7800(3) 0.8444(3) 0.26907(10) 0.0738(6) Uani 1 1 d . . .
H3 H 0.7238 0.7790 0.2403 0.089 Uiso 1 1 calc R . .
C4 C 0.7216(2) 0.9722(2) 0.30955(8) 0.0542(4) Uani 1 1 d . . .
C5 C 0.5674(2) 1.0163(2) 0.32142(8) 0.0519(4) Uani 1 1 d . . .
C6 C 0.5018(2) 1.1042(2) 0.36992(7) 0.0471(4) Uani 1 1 d . . .
H6 H 0.3964 1.1206 0.3668 0.057 Uiso 1 1 calc R . .
C7 C 0.57141(17) 1.1737(2) 0.42411(7) 0.0405(3) Uani 1 1 d . . .
C8 C 0.48557(17) 1.22514(19) 0.47935(7) 0.0397(3) Uani 1 1 d . . .
C9 C 0.33350(19) 1.2279(2) 0.49654(8) 0.0485(4) Uani 1 1 d . . .
H9 H 0.2566 1.1876 0.4699 0.058 Uiso 1 1 calc R . .
C10 C 0.2999(2) 1.2943(3) 0.55623(9) 0.0554(5) Uani 1 1 d . . .
H10 H 0.1980 1.2977 0.5686 0.066 Uiso 1 1 calc R . .
C11 C 0.4102(2) 1.3545(2) 0.59711(8) 0.0535(4) Uani 1 1 d . . .
H11 H 0.3816 1.3983 0.6357 0.064 Uiso 1 1 calc R . .
C12 C 0.5657(2) 1.3501(2) 0.58082(7) 0.0461(4) Uani 1 1 d . . .
C13 C 0.6962(2) 1.4058(2) 0.61546(8) 0.0578(5) Uani 1 1 d . . .
H13 H 0.6847 1.4504 0.6555 0.069 Uiso 1 1 calc R . .
C14 C 0.8390(2) 1.3936(3) 0.58980(9) 0.0609(5) Uani 1 1 d . . .
H14 H 0.9228 1.4309 0.6133 0.073 Uiso 1 1 calc R . .
C15 C 0.8656(2) 1.3269(3) 0.52921(9) 0.0554(4) Uani 1 1 d . . .
H15 H 0.9639 1.3207 0.5130 0.067 Uiso 1 1 calc R . .
C16 C 0.74061(18) 1.2719(2) 0.49548(7) 0.0421(4) Uani 1 1 d . . .
C17 C 0.59553(18) 1.2845(2) 0.52169(7) 0.0400(3) Uani 1 1 d . . .
F3 F 0.82667(15) 1.35326(14) 0.34708(6) 0.0740(4) Uani 1 1 d . . .
F2 F 0.99068(12) 1.2125(2) 0.41316(6) 0.0818(4) Uani 1 1 d . . .
N1 N 0.84396(17) 1.03882(19) 0.34396(7) 0.0528(4) Uani 1 1 d . . .
N2 N 0.72236(14) 1.20278(17) 0.43436(6) 0.0423(3) Uani 1 1 d . . .
Cl1 Cl 0.43728(7) 0.92942(7) 0.26777(2) 0.0722(2) Uani 1 1 d . . .

loop_
_atom_site_aniso_label
_atom_site_aniso_U_11
_atom_site_aniso_U_22
_atom_site_aniso_U_33
_atom_site_aniso_U_23
_atom_site_aniso_U_13
_atom_site_aniso_U_12
B1 0.0490(10) 0.0529(11) 0.0556(11) -0.0028(9) 0.0119(9) -0.0017(8)
C1 0.0757(13) 0.0634(12) 0.0682(13) 0.0016(10) 0.0254(11) 0.0143(10)
C2 0.111(2) 0.0699(15) 0.0753(15) -0.0097(12) 0.0367(14) 0.0187(13)
C3 0.116(2) 0.0573(12) 0.0482(11) -0.0070(9) 0.0180(11) 0.0027(12)
C4 0.0807(12) 0.0444(9) 0.0375(8) 0.0036(7) 0.0074(8) 0.0008(8)
C5 0.0776(12) 0.0413(9) 0.0368(8) 0.0049(7) -0.0079(8) -0.0054(8)
C6 0.0541(9) 0.0456(9) 0.0416(9) 0.0031(7) -0.0063(7) -0.0015(7)
C7 0.0457(8) 0.0365(8) 0.0393(8) 0.0034(6) -0.0003(6) -0.0004(6)
C8 0.0434(8) 0.0367(8) 0.0391(8) 0.0057(6) -0.0003(6) 0.0005(6)
C9 0.0425(8) 0.0512(9) 0.0517(9) 0.0094(7) -0.0015(7) 0.0011(7)
C10 0.0499(9) 0.0605(11) 0.0559(10) 0.0132(8) 0.0134(8) 0.0104(8)
C11 0.0706(11) 0.0489(9) 0.0411(9) 0.0066(7) 0.0103(8) 0.0105(8)
C12 0.0616(10) 0.0385(8) 0.0381(8) 0.0050(6) 0.0017(7) 0.0030(7)
C13 0.0816(13) 0.0513(10) 0.0403(9) -0.0029(7) -0.0093(9) -0.0010(9)
C14 0.0658(12) 0.0619(11) 0.0546(11) -0.0022(9) -0.0185(9) -0.0080(9)
C15 0.0489(9) 0.0596(11) 0.0577(11) 0.0008(8) -0.0081(8) -0.0052(8)
C16 0.0451(8) 0.0401(8) 0.0410(8) 0.0022(6) -0.0014(6) -0.0010(6)
C17 0.0461(8) 0.0367(8) 0.0372(8) 0.0050(6) -0.0004(6) 0.0003(6)
F3 0.0960(9) 0.0484(6) 0.0782(8) 0.0088(5) 0.0386(7) -0.0015(6)
F2 0.0458(6) 0.1084(10) 0.0912(9) -0.0273(8) 0.0090(6) -0.0045(6)
N1 0.0625(9) 0.0482(8) 0.0478(8) 0.0025(6) 0.0138(7) 0.0049(7)
N2 0.0426(7) 0.0435(7) 0.0406(7) -0.0012(5) 0.0011(5) -0.0013(5)
Cl1 0.1045(4) 0.0642(3) 0.0475(3) -0.0067(2) -0.0203(2) -0.0099(3)

loop_
_atom_type_symbol
_atom_type_description
_atom_type_scat_dispersion_real
_atom_type_scat_dispersion_imag
_atom_type_scat_source
C C 0.0181 0.0091 'International Tables Vol C Tables 4.2.6.8 and 6.1.1.4'
H H 0.0000 0.0000 'International Tables Vol C Tables 4.2.6.8 and 6.1.1.4'
B B 0.0090 0.0039 'International Tables Vol C Tables 4.2.6.8 and 6.1.1.4'
F F 0.0727 0.0534 'International Tables Vol C Tables 4.2.6.8 and 6.1.1.4'
N N 0.0311 0.0180 'International Tables Vol C Tables 4.2.6.8 and 6.1.1.4'
Cl Cl 0.3639 0.7018 'International Tables Vol C Tables 4.2.6.8 and 6.1.1.4'

loop_
_geom_angle_atom_site_label_1
_geom_angle_atom_site_label_2
_geom_angle_atom_site_label_3
_geom_angle
_geom_angle_site_symmetry_1
_geom_angle_site_symmetry_3
_geom_angle_publ_flag
F3 B1 N1 109.57(16) . . ?
F3 B1 N2 107.62(14) . . ?
F2 B1 F3 111.08(16) . . ?
F2 B1 N1 108.55(15) . . ?
F2 B1 N2 109.21(16) . . ?
N1 B1 N2 110.84(14) . . ?
C2 C1 H1 124.9 . . ?
N1 C1 H1 124.9 . . ?
N1 C1 C2 110.2(2) . . ?
C1 C2 H2 126.3 . . ?
C1 C2 C3 107.4(2) . . ?
C3 C2 H2 126.3 . . ?
C2 C3 H3 126.1 . . ?
C2 C3 C4 107.8(2) . . ?
C4 C3 H3 126.1 . . ?
C3 C4 C5 128.9(2) . . ?
N1 C4 C3 107.45(18) . . ?
N1 C4 C5 123.25(16) . . ?
C4 C5 Cl1 114.15(13) . . ?
C6 C5 C4 131.18(17) . . ?
C6 C5 Cl1 114.48(14) . . ?
C5 C6 H6 115.4 . . ?
C5 C6 C7 129.11(16) . . ?
C7 C6 H6 115.4 . . ?
C6 C7 C8 123.33(14) . . ?
N2 C7 C6 127.47(15) . . ?
N2 C7 C8 109.19(13) . . ?
C9 C8 C7 136.12(15) . . ?
C9 C8 C17 118.68(15) . . ?
C17 C8 C7 105.19(13) . . ?
C8 C9 H9 121.5 . . ?
C8 C9 C10 117.06(16) . . ?
C10 C9 H9 121.5 . . ?
C9 C10 H10 118.3 . . ?
C11 C10 C9 123.35(16) . . ?
C11 C10 H10 118.3 . . ?
C10 C11 H11 119.8 . . ?
C10 C11 C12 120.38(16) . . ?
C12 C11 H11 119.8 . . ?
C11 C12 C13 129.42(16) . . ?
C17 C12 C11 115.07(16) . . ?
C17 C12 C13 115.50(16) . . ?
C12 C13 H13 120.1 . . ?
C14 C13 C12 119.85(16) . . ?
C14 C13 H13 120.1 . . ?
C13 C14 H14 118.4 . . ?
C13 C14 C15 123.28(17) . . ?
C15 C14 H14 118.4 . . ?
C14 C15 H15 121.3 . . ?
C16 C15 C14 117.39(17) . . ?
C16 C15 H15 121.3 . . ?
C15 C16 C17 119.20(15) . . ?
C15 C16 N2 133.18(15) . . ?
C17 C16 N2 107.61(13) . . ?
C8 C17 C16 109.76(14) . . ?
C12 C17 C8 125.44(15) . . ?
C12 C17 C16 124.78(15) . . ?
C1 N1 B1 122.68(17) . . ?
C1 N1 C4 107.12(17) . . ?
C4 N1 B1 128.71(15) . . ?
C7 N2 B1 126.32(14) . . ?
C7 N2 C16 108.24(13) . . ?
C16 N2 B1 123.90(14) . . ?

loop_
_geom_bond_atom_site_label_1
_geom_bond_atom_site_label_2
_geom_bond_distance
_geom_bond_site_symmetry_2
_geom_bond_publ_flag
B1 F3 1.389(2) . ?
B1 F2 1.370(2) . ?
B1 N1 1.531(3) . ?
B1 N2 1.559(2) . ?
C1 H1 0.9300 . ?
C1 C2 1.370(3) . ?
C1 N1 1.358(2) . ?
C2 H2 0.9300 . ?
C2 C3 1.371(4) . ?
C3 H3 0.9300 . ?
C3 C4 1.400(3) . ?
C4 C5 1.411(3) . ?
C4 N1 1.389(2) . ?
C5 C6 1.366(3) . ?
C5 Cl1 1.7417(18) . ?
C6 H6 0.9300 . ?
C6 C7 1.412(2) . ?
C7 C8 1.461(2) . ?
C7 N2 1.352(2) . ?
C8 C9 1.380(2) . ?
C8 C17 1.392(2) . ?
C9 H9 0.9300 . ?
C9 C10 1.411(3) . ?
C10 H10 0.9300 . ?
C10 C11 1.376(3) . ?
C11 H11 0.9300 . ?
C11 C12 1.404(3) . ?
C12 C13 1.420(3) . ?
C12 C17 1.391(2) . ?
C13 H13 0.9300 . ?
C13 C14 1.370(3) . ?
C14 H14 0.9300 . ?
C14 C15 1.417(3) . ?
C15 H15 0.9300 . ?
C15 C16 1.370(2) . ?
C16 C17 1.392(2) . ?
C16 N2 1.422(2) . ?

loop_
_geom_torsion_atom_site_label_1
_geom_torsion_atom_site_label_2
_geom_torsion_atom_site_label_3
_geom_torsion_atom_site_label_4
_geom_torsion
_geom_torsion_site_symmetry_1
_geom_torsion_site_symmetry_2
_geom_torsion_site_symmetry_3
_geom_torsion_site_symmetry_4
_geom_torsion_publ_flag
C1 C2 C3 C4 -0.7(3) . . . . ?
C2 C1 N1 B1 -167.18(18) . . . . ?
C2 C1 N1 C4 0.0(2) . . . . ?
C2 C3 C4 C5 -171.8(2) . . . . ?
C2 C3 C4 N1 0.7(2) . . . . ?
C3 C4 C5 C6 161.1(2) . . . . ?
C3 C4 C5 Cl1 -13.6(3) . . . . ?
C3 C4 N1 B1 165.70(17) . . . . ?
C3 C4 N1 C1 -0.4(2) . . . . ?
C4 C5 C6 C7 -1.9(3) . . . . ?
C5 C4 N1 B1 -21.3(3) . . . . ?
C5 C4 N1 C1 172.57(17) . . . . ?
C5 C6 C7 C8 -164.05(17) . . . . ?
C5 C6 C7 N2 15.5(3) . . . . ?
C6 C7 C8 C9 -1.0(3) . . . . ?
C6 C7 C8 C17 179.44(14) . . . . ?
C6 C7 N2 B1 14.5(3) . . . . ?
C6 C7 N2 C16 -179.31(15) . . . . ?
C7 C8 C9 C10 -178.50(17) . . . . ?
C7 C8 C17 C12 178.74(14) . . . . ?
C7 C8 C17 C16 0.00(16) . . . . ?
C8 C7 N2 B1 -165.92(15) . . . . ?
C8 C7 N2 C16 0.29(16) . . . . ?
C8 C9 C10 C11 -0.3(3) . . . . ?
C9 C8 C17 C12 -0.9(2) . . . . ?
C9 C8 C17 C16 -179.69(14) . . . . ?
C9 C10 C11 C12 -0.8(3) . . . . ?
C10 C11 C12 C13 179.60(17) . . . . ?
C10 C11 C12 C17 0.9(2) . . . . ?
C11 C12 C13 C14 -178.32(18) . . . . ?
C11 C12 C17 C8 -0.1(2) . . . . ?
C11 C12 C17 C16 178.49(15) . . . . ?
C12 C13 C14 C15 -0.1(3) . . . . ?
C13 C12 C17 C8 -178.95(15) . . . . ?
C13 C12 C17 C16 -0.4(2) . . . . ?
C13 C14 C15 C16 -0.3(3) . . . . ?
C14 C15 C16 C17 0.3(3) . . . . ?
C14 C15 C16 N2 178.50(17) . . . . ?
C15 C16 C17 C8 178.82(15) . . . . ?
C15 C16 C17 C12 0.1(2) . . . . ?
C15 C16 N2 B1 -12.1(3) . . . . ?
C15 C16 N2 C7 -178.68(18) . . . . ?
C17 C8 C9 C10 1.1(2) . . . . ?
C17 C12 C13 C14 0.4(2) . . . . ?
C17 C16 N2 B1 166.33(14) . . . . ?
C17 C16 N2 C7 -0.29(16) . . . . ?
F3 B1 N1 C1 101.2(2) . . . . ?
F3 B1 N1 C4 -63.0(2) . . . . ?
F3 B1 N2 C7 68.3(2) . . . . ?
F3 B1 N2 C16 -95.84(19) . . . . ?
F2 B1 N1 C1 -20.2(2) . . . . ?
F2 B1 N1 C4 175.58(15) . . . . ?
F2 B1 N2 C7 -170.99(15) . . . . ?
F2 B1 N2 C16 24.8(2) . . . . ?
N1 B1 N2 C7 -51.5(2) . . . . ?
N1 B1 N2 C16 144.37(15) . . . . ?
N1 C1 C2 C3 0.5(3) . . . . ?
N1 C4 C5 C6 -10.3(3) . . . . ?
N1 C4 C5 Cl1 175.05(13) . . . . ?
N2 B1 N1 C1 -140.16(17) . . . . ?
N2 B1 N1 C4 55.7(2) . . . . ?
N2 C7 C8 C9 179.42(17) . . . . ?
N2 C7 C8 C17 -0.19(17) . . . . ?
N2 C16 C17 C8 0.17(17) . . . . ?
N2 C16 C17 C12 -178.58(14) . . . . ?
Cl1 C5 C6 C7 172.77(14) . . . . ?
